data_1558338
loop_
_publ_author_name
'Dick, Benjamin L.'
'Patel, Ashay'
'Cohen, Seth M.'

_publ_section_title
;
 Effect of Heterocycle Content on Metal Binding Isostere Coordination
;
_journal_name_full 'Chemical Science'
_journal_paper_doi 10.1039/D0SC02717K
_journal_year 2020
_chemical_formula_moiety 'C38 H33 B N12 Zn, H O0.5'
_chemical_formula_sum 'C38 H34 B N12 O0.5 Zn'
_chemical_formula_weight 742.95
_space_group_crystal_system monoclinic
_space_group_IT_number 15
_space_group_name_Hall '-C 2yc'
_space_group_name_H-M_alt 'C 1 2/c 1'
_atom_sites_solution_hydrogens mixed
_audit_creation_date 2020-01-28
_audit_creation_method
;
Olex2 1.2-beta
(compiled 2018.05.29 svn.r3508 for OlexSys, GUI svn.r5506)
;
_audit_update_record
;
2020-04-28 deposited with the CCDC.	2020-06-17 downloaded from the CCDC.
;
_cell_angle_alpha 90
_cell_angle_beta 96.968(2)
_cell_angle_gamma 90
_cell_formula_units_Z 8
_cell_length_a 21.265(2)
_cell_length_b 12.2666(12)
_cell_length_c 26.802(3)
_cell_measurement_reflns_used 5882
_cell_measurement_temperature 100(2)
_cell_measurement_theta_max 25.49
_cell_measurement_theta_min 2.31
_cell_volume 6939.6(12)
_computing_cell_refinement 'SAINT v8.34A (Bruker, 2013)'
_computing_data_collection 'APEX2 v2013.6-2 (Bruker, 2013)'
_computing_data_reduction 'SAINT v8.34A (Bruker, 2013)'
_computing_molecular_graphics 'Olex2 (Dolomanov et al., 2009)'
_computing_publication_material 'Olex2 (Dolomanov et al., 2009)'
_computing_structure_refinement 'XL (Sheldrick, 2008)'
_computing_structure_solution 'XT (Sheldrick, 2008)'
_diffrn_ambient_temperature 100.0
_diffrn_detector 'Bruker APEX CCD'
_diffrn_detector_area_resol_mean 8.0
_diffrn_detector_type 'CCD Area Detector'
_diffrn_measured_fraction_theta_full 0.999
_diffrn_measured_fraction_theta_max 0.999
_diffrn_measurement_device 'Kappa Four-Circle Diffractometer'
_diffrn_measurement_device_type 'Bruker X8 APEX'
_diffrn_measurement_method '\w and \f scans'
_diffrn_radiation_monochromator graphite
_diffrn_radiation_probe x-ray
_diffrn_radiation_type MoK\a
_diffrn_radiation_wavelength 0.71073
_diffrn_reflns_av_R_equivalents 0.0665
_diffrn_reflns_av_unetI/netI 0.0527
_diffrn_reflns_Laue_measured_fraction_full 0.999
_diffrn_reflns_Laue_measured_fraction_max 0.999
_diffrn_reflns_limit_h_max 25
_diffrn_reflns_limit_h_min -25
_diffrn_reflns_limit_k_max 14
_diffrn_reflns_limit_k_min -14
_diffrn_reflns_limit_l_max 32
_diffrn_reflns_limit_l_min -32
_diffrn_reflns_number 34629
_diffrn_reflns_point_group_measured_fraction_full 0.999
_diffrn_reflns_point_group_measured_fraction_max 0.999
_diffrn_reflns_theta_full 25.242
_diffrn_reflns_theta_max 25.680
_diffrn_reflns_theta_min 1.531
_diffrn_source 'sealed tube'
_diffrn_source_type fine-focus
_diffrn_standards_number 0
_exptl_absorpt_coefficient_mu 0.758
_exptl_absorpt_correction_T_max 0.0932
_exptl_absorpt_correction_T_min 0.0600
_exptl_absorpt_correction_type multi-scan
_exptl_absorpt_process_details
'SADABS-2016/2 (Bruker,2016/2) was used for absorption correction. wR2(int) was 0.0687 before and 0.0582 after correction. The Ratio of minimum to maximum transmission is 0.6438. The \l/2 correction factor is Not present.'
_exptl_crystal_colour colourless
_exptl_crystal_colour_primary colourless
_exptl_crystal_density_diffrn 1.422
_exptl_crystal_description plate
_exptl_crystal_F_000 3080
_exptl_crystal_recrystallization_method 'Re-crystallisation from solvent: benzene/methanol/pentane'
_exptl_crystal_size_max 0.4
_exptl_crystal_size_mid 0.3
_exptl_crystal_size_min 0.1
_refine_diff_density_max 0.312
_refine_diff_density_min -0.409
_refine_diff_density_rms 0.060
_refine_ls_extinction_method none
_refine_ls_goodness_of_fit_ref 1.038
_refine_ls_hydrogen_treatment constr
_refine_ls_matrix_type full
_refine_ls_number_parameters 480
_refine_ls_number_reflns 6569
_refine_ls_number_restraints 0
_refine_ls_restrained_S_all 1.038
_refine_ls_R_factor_all 0.0629
_refine_ls_R_factor_gt 0.0413
_refine_ls_shift/su_max 0.003
_refine_ls_shift/su_mean 0.000
_refine_ls_structure_factor_coef Fsqd
_refine_ls_weighting_details 'w=1/[\s^2^(Fo^2^)+(0.0253P)^2^+13.7819P] where P=(Fo^2^+2Fc^2^)/3'
_refine_ls_weighting_scheme calc
_refine_ls_wR_factor_gt 0.0827
_refine_ls_wR_factor_ref 0.0902
_reflns_Friedel_coverage 0.000
_reflns_number_gt 5064
_reflns_number_total 6569
_reflns_threshold_expression 'I > 2\s(I)'
_cod_data_source_file d0sc02717k2.cif
_cod_data_source_block Tp_MePh_Zn_1c
_cod_depositor_comments
;
The following automatic conversions were performed:

data item '_diffrn_radiation_probe' value 'X-ray' was changed to
'x-ray' in accordance with the
/home/data/users/saulius/crontab/automatic-downloads/rss-feeds/RSC/lib/dictionaries/cif_core.dic
dictionary named 'cif_core.dic' version 2.4.2 last updated on
2011-04-26.

Automatic conversion script
Id: cif_fix_values 7556 2019-12-06 15:28:31Z antanas 
;
_cod_original_cell_volume 6939.8(12)
_cod_original_formula_sum 'C38 H34 B N12 O0.50 Zn'
_cod_database_code 1558338
_shelx_shelxl_version_number 2016/6
_shelx_space_group_comment
;
The symmetry employed for this shelxl refinement is uniquely defined
by the following loop, which should always be used as a source of
symmetry information in preference to the above space-group names.
They are only intended as comments.
;
_shelx_estimated_absorpt_t_max 0.928
_shelx_estimated_absorpt_t_min 0.751
_olex2_refinement_description
;
1. Fixed Uiso
 At 1.2 times of:
  All B(H) groups, All C(H) groups, All N(H) groups
 At 1.5 times of:
  All C(H,H,H) groups, All O(H) groups
2.a Free rotating group:
 O1(H1D)
2.b Ternary CH refined with riding coordinates:
 B1(H1)
2.c Aromatic/amide H refined with riding coordinates:
 N12(H12), C27(H27), C26(H26), C3(H3), C34(H34), C6(H6), C28(H28), C23(H23),
 C29(H29), C10(H10), C30(H30), C9(H9), C13(H13), C35(H35), C7(H7), C8(H8),
 C16(H16), C20(H20), C37(H37), C17(H17), C36(H36), C19(H19), C18(H18)
2.d Idealised Me refined as rotating group:
 C21(H21A,H21B,H21C), C1(H1A,H1B,H1C), C11(H11A,H11B,H11C)
;
_olex2_submission_special_instructions 'No special instructions were received'

loop_
_space_group_symop_operation_xyz
'x, y, z'
'-x, y, -z+1/2'
'x+1/2, y+1/2, z'
'-x+1/2, y+1/2, -z+1/2'
'-x, -y, -z'
'x, -y, z-1/2'
'-x+1/2, -y+1/2, -z'
'x+1/2, -y+1/2, z-1/2'

loop_
_atom_site_label
_atom_site_type_symbol
_atom_site_fract_x
_atom_site_fract_y
_atom_site_fract_z
_atom_site_U_iso_or_equiv
_atom_site_adp_type
_atom_site_occupancy
_atom_site_site_symmetry_order
_atom_site_calc_flag
_atom_site_refinement_flags_posn
_atom_site_refinement_flags_adp
_atom_site_refinement_flags_occupancy
_atom_site_disorder_assembly
_atom_site_disorder_group
Zn1 Zn 0.70249(2) 0.52107(2) 0.38968(2) 0.01886(9) Uani 1 1 d . . . . .
N7 N 0.63364(10) 0.62616(16) 0.36668(7) 0.0169(5) Uani 1 1 d . . . . .
N1 N 0.83661(10) 0.49190(17) 0.39233(8) 0.0201(5) Uani 1 1 d . . . . .
N2 N 0.78920(10) 0.55438(17) 0.36744(8) 0.0193(5) Uani 1 1 d . . . . .
N6 N 0.73360(10) 0.54717(16) 0.46643(8) 0.0196(5) Uani 1 1 d . . . . .
N4 N 0.71847(10) 0.35946(17) 0.40284(8) 0.0206(5) Uani 1 1 d . . . . .
N8 N 0.61898(11) 0.71743(18) 0.39097(8) 0.0248(5) Uani 1 1 d . . . . .
N5 N 0.79632(10) 0.51590(17) 0.47636(8) 0.0202(5) Uani 1 1 d . . . . .
N3 N 0.77718(10) 0.33979(17) 0.42938(8) 0.0215(5) Uani 1 1 d . . . . .
N10 N 0.57376(10) 0.72731(18) 0.31309(8) 0.0230(5) Uani 1 1 d . . . . .
N11 N 0.65802(10) 0.47502(19) 0.29700(8) 0.0254(5) Uani 1 1 d . . . . .
N9 N 0.58258(11) 0.77674(18) 0.35897(8) 0.0258(5) Uani 1 1 d . . . . .
N12 N 0.66666(11) 0.41770(18) 0.25516(9) 0.0279(6) Uani 1 1 d . . . . .
H12 H 0.689853 0.358237 0.255427 0.033 Uiso 1 1 calc R . . . .
C31 C 0.60675(12) 0.6356(2) 0.31936(10) 0.0205(6) Uani 1 1 d . . . . .
C27 C 0.54183(13) 0.6293(2) 0.49606(10) 0.0253(6) Uani 1 1 d . . . . .
H27 H 0.505460 0.596385 0.478094 0.030 Uiso 1 1 calc R . . . .
C5 C 0.77110(12) 0.6617(2) 0.28983(10) 0.0208(6) Uani 1 1 d . . . . .
C32 C 0.61962(12) 0.5566(2) 0.28165(10) 0.0205(6) Uani 1 1 d . . . . .
C21 C 0.88943(13) 0.5386(2) 0.54202(10) 0.0274(6) Uani 1 1 d . . . . .
H21A H 0.895863 0.460965 0.549671 0.041 Uiso 1 1 calc GR . . . .
H21B H 0.899476 0.581371 0.572829 0.041 Uiso 1 1 calc GR . . . .
H21C H 0.917215 0.560934 0.517244 0.041 Uiso 1 1 calc GR . . . .
C26 C 0.60195(13) 0.5948(2) 0.48793(10) 0.0221(6) Uani 1 1 d . . . . .
H26 H 0.606291 0.536777 0.465098 0.027 Uiso 1 1 calc R . . . .
C4 C 0.81035(12) 0.5900(2) 0.32522(10) 0.0197(6) Uani 1 1 d . . . . .
C33 C 0.60278(12) 0.5536(2) 0.22841(10) 0.0214(6) Uani 1 1 d . . . . .
C2 C 0.88641(12) 0.4883(2) 0.36552(10) 0.0227(6) Uani 1 1 d . . . . .
C14 C 0.68805(13) 0.2629(2) 0.39796(10) 0.0221(6) Uani 1 1 d . . . . .
C25 C 0.65597(13) 0.6438(2) 0.51276(9) 0.0202(6) Uani 1 1 d . . . . .
C3 C 0.87102(13) 0.5494(2) 0.32273(10) 0.0237(6) Uani 1 1 d . . . . .
H3 H 0.896728 0.561490 0.296643 0.028 Uiso 1 1 calc R . . . .
C24 C 0.72036(13) 0.6059(2) 0.50655(9) 0.0197(6) Uani 1 1 d . . . . .
C34 C 0.56710(13) 0.6196(2) 0.19286(10) 0.0260(6) Uani 1 1 d . . . . .
H34 H 0.544722 0.681254 0.202978 0.031 Uiso 1 1 calc R . . . .
C6 C 0.73688(12) 0.7477(2) 0.30712(11) 0.0236(6) Uani 1 1 d . . . . .
H6 H 0.739484 0.761681 0.342176 0.028 Uiso 1 1 calc R . . . .
C28 C 0.53479(14) 0.7117(2) 0.53034(11) 0.0289(7) Uani 1 1 d . . . . .
H28 H 0.493716 0.734546 0.536402 0.035 Uiso 1 1 calc R . . . .
C23 C 0.77537(12) 0.6142(2) 0.54117(10) 0.0220(6) Uani 1 1 d . . . . .
H23 H 0.779461 0.651760 0.572390 0.026 Uiso 1 1 calc R . . . .
C22 C 0.82203(13) 0.5576(2) 0.52117(10) 0.0211(6) Uani 1 1 d . . . . .
C15 C 0.62435(13) 0.2518(2) 0.37067(10) 0.0240(6) Uani 1 1 d . . . . .
C29 C 0.58812(14) 0.7603(2) 0.55569(11) 0.0293(7) Uani 1 1 d . . . . .
H29 H 0.583572 0.816516 0.579385 0.035 Uiso 1 1 calc R . . . .
C10 C 0.76748(13) 0.6433(2) 0.23831(10) 0.0266(6) Uani 1 1 d . . . . .
H10 H 0.791167 0.585685 0.225992 0.032 Uiso 1 1 calc R . . . .
C30 C 0.64801(14) 0.7276(2) 0.54669(10) 0.0238(6) Uani 1 1 d . . . . .
H30 H 0.684196 0.762692 0.563844 0.029 Uiso 1 1 calc R . . . .
C12 C 0.78292(13) 0.2327(2) 0.44091(10) 0.0239(6) Uani 1 1 d . . . . .
C38 C 0.63539(12) 0.4624(2) 0.21253(10) 0.0225(6) Uani 1 1 d . . . . .
C9 C 0.72942(14) 0.7087(3) 0.20487(11) 0.0336(7) Uani 1 1 d . . . . .
H9 H 0.726919 0.695499 0.169757 0.040 Uiso 1 1 calc R . . . .
C1 C 0.94611(13) 0.4260(3) 0.38240(12) 0.0329(7) Uani 1 1 d . . . . .
H1A H 0.967942 0.459649 0.412843 0.049 Uiso 1 1 calc GR . . . .
H1B H 0.973857 0.427286 0.355758 0.049 Uiso 1 1 calc GR . . . .
H1C H 0.935428 0.350308 0.389582 0.049 Uiso 1 1 calc GR . . . .
C13 C 0.72770(14) 0.1819(2) 0.42134(10) 0.0257(6) Uani 1 1 d . . . . .
H13 H 0.718281 0.106398 0.423297 0.031 Uiso 1 1 calc R . . . .
C35 C 0.56544(14) 0.5928(2) 0.14315(11) 0.0287(7) Uani 1 1 d . . . . .
H35 H 0.541050 0.635978 0.118507 0.034 Uiso 1 1 calc R . . . .
C7 C 0.69888(14) 0.8135(2) 0.27349(12) 0.0306(7) Uani 1 1 d . . . . .
H7 H 0.675653 0.872021 0.285525 0.037 Uiso 1 1 calc R . . . .
C8 C 0.69515(14) 0.7930(2) 0.22257(12) 0.0343(7) Uani 1 1 d . . . . .
H8 H 0.668880 0.837207 0.199558 0.041 Uiso 1 1 calc R . . . .
C16 C 0.58124(13) 0.3374(2) 0.36703(11) 0.0287(7) Uani 1 1 d . . . . .
H16 H 0.592203 0.403723 0.384227 0.034 Uiso 1 1 calc R . . . .
C20 C 0.60594(15) 0.1535(2) 0.34677(11) 0.0326(7) Uani 1 1 d . . . . .
H20 H 0.634242 0.093268 0.349494 0.039 Uiso 1 1 calc R . . . .
C37 C 0.63411(14) 0.4360(2) 0.16178(10) 0.0284(7) Uani 1 1 d . . . . .
H37 H 0.656416 0.374760 0.151204 0.034 Uiso 1 1 calc R . . . .
C17 C 0.52257(15) 0.3276(3) 0.33875(13) 0.0394(8) Uani 1 1 d . . . . .
H17 H 0.494124 0.387611 0.335730 0.047 Uiso 1 1 calc R . . . .
C36 C 0.59916(14) 0.5026(2) 0.12786(11) 0.0305(7) Uani 1 1 d . . . . .
H36 H 0.597683 0.487337 0.092990 0.037 Uiso 1 1 calc R . . . .
C11 C 0.84072(14) 0.1853(2) 0.46977(11) 0.0317(7) Uani 1 1 d . . . . .
H11A H 0.877320 0.198386 0.451617 0.048 Uiso 1 1 calc GR . . . .
H11B H 0.834893 0.106661 0.473731 0.048 Uiso 1 1 calc GR . . . .
H11C H 0.847984 0.219676 0.502981 0.048 Uiso 1 1 calc GR . . . .
C19 C 0.54660(16) 0.1431(3) 0.31907(12) 0.0406(8) Uani 1 1 d . . . . .
H19 H 0.534327 0.076112 0.302995 0.049 Uiso 1 1 calc R . . . .
C18 C 0.50561(16) 0.2308(3) 0.31506(13) 0.0441(9) Uani 1 1 d . . . . .
H18 H 0.465278 0.224106 0.295746 0.053 Uiso 1 1 calc R . . . .
B1 B 0.82481(15) 0.4342(2) 0.44163(11) 0.0215(7) Uani 1 1 d . . . . .
H1 H 0.865648 0.404807 0.458877 0.026 Uiso 1 1 calc R . . . .
O1 O 1.000000 0.3944(3) 0.250000 0.0522(10) Uani 1 2 d S T P . .
H1D H 1.028774 0.354073 0.266909 0.078 Uiso 1 1 d G . . . .

loop_
_atom_site_aniso_label
_atom_site_aniso_U_11
_atom_site_aniso_U_22
_atom_site_aniso_U_33
_atom_site_aniso_U_23
_atom_site_aniso_U_13
_atom_site_aniso_U_12
Zn1 0.01516(16) 0.02041(16) 0.02107(16) 0.00126(13) 0.00240(11) 0.00031(13)
N7 0.0188(12) 0.0185(11) 0.0136(11) -0.0024(9) 0.0035(9) -0.0014(9)
N1 0.0171(11) 0.0213(12) 0.0212(11) -0.0003(9) -0.0004(9) 0.0017(9)
N2 0.0146(11) 0.0202(12) 0.0224(12) 0.0033(9) -0.0002(9) 0.0013(9)
N6 0.0181(12) 0.0193(12) 0.0214(11) 0.0019(9) 0.0022(9) 0.0018(9)
N4 0.0184(12) 0.0215(12) 0.0217(12) -0.0005(9) 0.0013(9) -0.0007(9)
N8 0.0234(13) 0.0273(13) 0.0235(12) 0.0000(10) 0.0024(10) 0.0017(10)
N5 0.0180(11) 0.0228(11) 0.0194(11) 0.0011(9) 0.0007(9) 0.0015(9)
N3 0.0215(12) 0.0207(12) 0.0220(12) 0.0027(9) 0.0010(10) 0.0028(9)
N10 0.0190(12) 0.0274(13) 0.0226(12) 0.0002(10) 0.0026(10) 0.0022(10)
N11 0.0222(12) 0.0279(12) 0.0263(12) -0.0011(10) 0.0034(10) 0.0019(10)
N9 0.0234(13) 0.0294(13) 0.0244(13) 0.0004(10) 0.0015(10) 0.0029(10)
N12 0.0273(14) 0.0255(13) 0.0311(14) -0.0021(10) 0.0047(11) 0.0094(10)
C31 0.0118(13) 0.0259(15) 0.0238(14) 0.0022(11) 0.0024(11) -0.0027(11)
C27 0.0246(16) 0.0271(15) 0.0238(15) 0.0049(12) 0.0007(12) -0.0033(12)
C5 0.0187(14) 0.0232(14) 0.0208(14) 0.0017(11) 0.0029(11) -0.0072(11)
C32 0.0143(14) 0.0230(14) 0.0241(14) -0.0003(11) 0.0024(11) 0.0013(11)
C21 0.0229(15) 0.0329(17) 0.0251(15) 0.0006(12) -0.0025(12) -0.0017(12)
C26 0.0258(15) 0.0217(14) 0.0196(14) 0.0020(11) 0.0061(12) -0.0007(11)
C4 0.0178(14) 0.0199(14) 0.0212(14) -0.0014(11) 0.0020(11) -0.0024(11)
C33 0.0158(14) 0.0262(15) 0.0226(14) -0.0013(11) 0.0034(11) -0.0012(11)
C2 0.0182(14) 0.0245(15) 0.0257(14) -0.0039(12) 0.0036(11) -0.0017(11)
C14 0.0281(16) 0.0195(14) 0.0206(14) -0.0018(11) 0.0111(12) -0.0010(11)
C25 0.0237(15) 0.0197(14) 0.0180(13) 0.0055(11) 0.0062(11) -0.0001(11)
C3 0.0185(14) 0.0273(16) 0.0261(15) -0.0003(12) 0.0055(12) -0.0039(11)
C24 0.0245(15) 0.0160(13) 0.0190(14) 0.0014(10) 0.0042(11) -0.0030(11)
C34 0.0213(15) 0.0290(16) 0.0273(15) -0.0019(12) 0.0018(12) 0.0026(12)
C6 0.0188(15) 0.0235(15) 0.0295(15) 0.0014(12) 0.0071(12) -0.0057(11)
C28 0.0266(16) 0.0286(16) 0.0336(16) 0.0049(13) 0.0123(13) 0.0040(13)
C23 0.0242(15) 0.0214(14) 0.0203(14) -0.0014(11) 0.0021(11) -0.0051(11)
C22 0.0221(15) 0.0204(14) 0.0202(14) 0.0055(11) -0.0001(11) -0.0054(11)
C15 0.0254(16) 0.0277(15) 0.0208(14) -0.0008(12) 0.0100(12) -0.0078(12)
C29 0.0370(18) 0.0237(15) 0.0292(16) -0.0020(12) 0.0123(13) -0.0001(13)
C10 0.0238(16) 0.0321(16) 0.0252(15) -0.0005(12) 0.0084(12) -0.0071(12)
C30 0.0274(16) 0.0199(14) 0.0243(15) 0.0014(11) 0.0042(12) -0.0030(12)
C12 0.0309(16) 0.0232(15) 0.0193(14) 0.0031(11) 0.0091(12) 0.0052(12)
C38 0.0184(14) 0.0238(15) 0.0249(14) -0.0005(12) 0.0014(11) 0.0013(11)
C9 0.0330(18) 0.0442(19) 0.0231(16) 0.0070(14) 0.0014(13) -0.0144(15)
C1 0.0214(16) 0.0384(18) 0.0395(18) 0.0017(14) 0.0066(13) 0.0061(13)
C13 0.0329(17) 0.0190(14) 0.0272(15) 0.0009(11) 0.0111(13) -0.0008(12)
C35 0.0276(16) 0.0308(16) 0.0269(16) -0.0002(12) -0.0004(13) 0.0014(13)
C7 0.0240(16) 0.0227(15) 0.0452(19) 0.0086(13) 0.0055(14) -0.0027(12)
C8 0.0237(17) 0.0368(18) 0.0410(19) 0.0173(14) -0.0012(14) -0.0061(13)
C16 0.0254(16) 0.0275(16) 0.0341(17) -0.0055(13) 0.0069(13) -0.0081(12)
C20 0.0350(18) 0.0288(17) 0.0354(17) -0.0036(13) 0.0104(14) -0.0051(13)
C37 0.0281(16) 0.0284(15) 0.0292(16) -0.0057(13) 0.0060(13) 0.0044(13)
C17 0.0230(17) 0.0415(19) 0.054(2) -0.0029(16) 0.0051(15) -0.0057(14)
C36 0.0343(17) 0.0341(18) 0.0234(15) -0.0058(12) 0.0045(13) -0.0010(13)
C11 0.0365(18) 0.0274(16) 0.0321(17) 0.0066(13) 0.0081(14) 0.0096(13)
C19 0.041(2) 0.0360(19) 0.045(2) -0.0111(15) 0.0064(16) -0.0201(16)
C18 0.0306(19) 0.049(2) 0.051(2) -0.0049(17) -0.0004(16) -0.0146(16)
B1 0.0164(16) 0.0248(16) 0.0223(16) 0.0014(13) -0.0012(13) 0.0019(12)
O1 0.078(3) 0.0272(18) 0.043(2) 0.000 -0.0243(18) 0.000

loop_
_atom_type_symbol
_atom_type_description
_atom_type_scat_dispersion_real
_atom_type_scat_dispersion_imag
_atom_type_scat_source
C C 0.0033 0.0016 'International Tables Vol C Tables 4.2.6.8 and 6.1.1.4'
H H 0.0000 0.0000 'International Tables Vol C Tables 4.2.6.8 and 6.1.1.4'
B B 0.0013 0.0007 'International Tables Vol C Tables 4.2.6.8 and 6.1.1.4'
N N 0.0061 0.0033 'International Tables Vol C Tables 4.2.6.8 and 6.1.1.4'
O O 0.0106 0.0060 'International Tables Vol C Tables 4.2.6.8 and 6.1.1.4'
Zn Zn 0.2839 1.4301 'International Tables Vol C Tables 4.2.6.8 and 6.1.1.4'

loop_
_geom_angle_atom_site_label_1
_geom_angle_atom_site_label_2
_geom_angle_atom_site_label_3
_geom_angle
_geom_angle_site_symmetry_1
_geom_angle_site_symmetry_3
_geom_angle_publ_flag
N7 Zn1 N2 115.79(8) . . ?
N7 Zn1 N6 109.62(8) . . ?
N7 Zn1 N4 141.75(9) . . ?
N2 Zn1 N6 93.82(8) . . ?
N4 Zn1 N2 96.17(8) . . ?
N4 Zn1 N6 87.29(8) . . ?
N8 N7 Zn1 126.26(16) . . ?
C31 N7 Zn1 124.45(17) . . ?
C31 N7 N8 106.8(2) . . ?
N2 N1 B1 119.0(2) . . ?
C2 N1 N2 109.7(2) . . ?
C2 N1 B1 131.2(2) . . ?
N1 N2 Zn1 112.42(15) . . ?
C4 N2 Zn1 135.82(17) . . ?
C4 N2 N1 106.9(2) . . ?
N5 N6 Zn1 109.09(15) . . ?
C24 N6 Zn1 141.85(18) . . ?
C24 N6 N5 106.5(2) . . ?
N3 N4 Zn1 112.39(15) . . ?
C14 N4 Zn1 140.44(19) . . ?
C14 N4 N3 106.8(2) . . ?
N9 N8 N7 107.4(2) . . ?
N6 N5 B1 120.3(2) . . ?
C22 N5 N6 110.0(2) . . ?
C22 N5 B1 129.3(2) . . ?
N4 N3 B1 120.4(2) . . ?
C12 N3 N4 109.8(2) . . ?
C12 N3 B1 129.8(2) . . ?
C31 N10 N9 104.5(2) . . ?
C32 N11 N12 106.0(2) . . ?
N8 N9 N10 110.5(2) . . ?
N11 N12 H12 123.7 . . ?
N11 N12 C38 112.5(2) . . ?
C38 N12 H12 123.7 . . ?
N7 C31 C32 120.7(2) . . ?
N10 C31 N7 110.7(2) . . ?
N10 C31 C32 128.3(2) . . ?
C26 C27 H27 119.9 . . ?
C28 C27 H27 119.9 . . ?
C28 C27 C26 120.1(3) . . ?
C6 C5 C4 121.0(2) . . ?
C10 C5 C4 120.0(2) . . ?
C10 C5 C6 119.0(3) . . ?
N11 C32 C31 116.7(2) . . ?
N11 C32 C33 111.1(2) . . ?
C33 C32 C31 131.9(2) . . ?
H21A C21 H21B 109.5 . . ?
H21A C21 H21C 109.5 . . ?
H21B C21 H21C 109.5 . . ?
C22 C21 H21A 109.5 . . ?
C22 C21 H21B 109.5 . . ?
C22 C21 H21C 109.5 . . ?
C27 C26 H26 119.5 . . ?
C27 C26 C25 121.0(2) . . ?
C25 C26 H26 119.5 . . ?
N2 C4 C5 121.0(2) . . ?
N2 C4 C3 109.4(2) . . ?
C3 C4 C5 129.6(2) . . ?
C34 C33 C32 135.5(3) . . ?
C34 C33 C38 119.9(2) . . ?
C38 C33 C32 104.5(2) . . ?
N1 C2 C3 107.6(2) . . ?
N1 C2 C1 123.0(2) . . ?
C3 C2 C1 129.4(3) . . ?
N4 C14 C15 122.2(2) . . ?
N4 C14 C13 108.9(2) . . ?
C13 C14 C15 128.8(2) . . ?
C26 C25 C24 122.2(2) . . ?
C26 C25 C30 118.1(2) . . ?
C30 C25 C24 119.6(2) . . ?
C4 C3 H3 126.8 . . ?
C2 C3 C4 106.4(2) . . ?
C2 C3 H3 126.8 . . ?
N6 C24 C25 122.9(2) . . ?
N6 C24 C23 109.1(2) . . ?
C23 C24 C25 127.8(2) . . ?
C33 C34 H34 121.0 . . ?
C35 C34 C33 118.1(3) . . ?
C35 C34 H34 121.0 . . ?
C5 C6 H6 119.7 . . ?
C7 C6 C5 120.6(3) . . ?
C7 C6 H6 119.7 . . ?
C27 C28 H28 120.3 . . ?
C29 C28 C27 119.5(3) . . ?
C29 C28 H28 120.3 . . ?
C24 C23 H23 126.6 . . ?
C22 C23 C24 106.8(2) . . ?
C22 C23 H23 126.6 . . ?
N5 C22 C21 122.5(2) . . ?
N5 C22 C23 107.7(2) . . ?
C23 C22 C21 129.8(2) . . ?
C16 C15 C14 121.8(2) . . ?
C16 C15 C20 118.3(3) . . ?
C20 C15 C14 119.9(3) . . ?
C28 C29 H29 119.8 . . ?
C30 C29 C28 120.4(3) . . ?
C30 C29 H29 119.8 . . ?
C5 C10 H10 119.9 . . ?
C9 C10 C5 120.3(3) . . ?
C9 C10 H10 119.9 . . ?
C25 C30 H30 119.5 . . ?
C29 C30 C25 120.9(3) . . ?
C29 C30 H30 119.5 . . ?
N3 C12 C13 107.7(2) . . ?
N3 C12 C11 123.0(3) . . ?
C13 C12 C11 129.3(3) . . ?
N12 C38 C33 105.9(2) . . ?
N12 C38 C37 132.2(3) . . ?
C37 C38 C33 121.8(2) . . ?
C10 C9 H9 120.0 . . ?
C8 C9 C10 120.1(3) . . ?
C8 C9 H9 120.0 . . ?
C2 C1 H1A 109.5 . . ?
C2 C1 H1B 109.5 . . ?
C2 C1 H1C 109.5 . . ?
H1A C1 H1B 109.5 . . ?
H1A C1 H1C 109.5 . . ?
H1B C1 H1C 109.5 . . ?
C14 C13 H13 126.6 . . ?
C12 C13 C14 106.8(2) . . ?
C12 C13 H13 126.6 . . ?
C34 C35 H35 119.4 . . ?
C34 C35 C36 121.3(3) . . ?
C36 C35 H35 119.4 . . ?
C6 C7 H7 120.2 . . ?
C8 C7 C6 119.6(3) . . ?
C8 C7 H7 120.2 . . ?
C9 C8 H8 119.8 . . ?
C7 C8 C9 120.4(3) . . ?
C7 C8 H8 119.8 . . ?
C15 C16 H16 119.5 . . ?
C17 C16 C15 121.1(3) . . ?
C17 C16 H16 119.5 . . ?
C15 C20 H20 119.7 . . ?
C19 C20 C15 120.6(3) . . ?
C19 C20 H20 119.7 . . ?
C38 C37 H37 121.6 . . ?
C36 C37 C38 116.9(3) . . ?
C36 C37 H37 121.6 . . ?
C16 C17 H17 120.1 . . ?
C18 C17 C16 119.8(3) . . ?
C18 C17 H17 120.1 . . ?
C35 C36 H36 119.0 . . ?
C37 C36 C35 122.0(3) . . ?
C37 C36 H36 119.0 . . ?
C12 C11 H11A 109.5 . . ?
C12 C11 H11B 109.5 . . ?
C12 C11 H11C 109.5 . . ?
H11A C11 H11B 109.5 . . ?
H11A C11 H11C 109.5 . . ?
H11B C11 H11C 109.5 . . ?
C20 C19 H19 120.2 . . ?
C18 C19 C20 119.6(3) . . ?
C18 C19 H19 120.2 . . ?
C17 C18 C19 120.6(3) . . ?
C17 C18 H18 119.7 . . ?
C19 C18 H18 119.7 . . ?
N1 B1 N3 109.3(2) . . ?
N1 B1 H1 109.8 . . ?
N5 B1 N1 109.6(2) . . ?
N5 B1 N3 108.6(2) . . ?
N5 B1 H1 109.8 . . ?
N3 B1 H1 109.8 . . ?
H1D O1 H1D 110.7 . 2_755 ?

loop_
_geom_bond_atom_site_label_1
_geom_bond_atom_site_label_2
_geom_bond_distance
_geom_bond_site_symmetry_2
_geom_bond_publ_flag
Zn1 N7 1.991(2) . ?
Zn1 N2 2.047(2) . ?
Zn1 N6 2.108(2) . ?
Zn1 N4 2.035(2) . ?
N7 N8 1.351(3) . ?
N7 C31 1.332(3) . ?
N1 N2 1.373(3) . ?
N1 C2 1.351(3) . ?
N1 B1 1.546(4) . ?
N2 C4 1.341(3) . ?
N6 N5 1.382(3) . ?
N6 C24 1.352(3) . ?
N4 N3 1.381(3) . ?
N4 C14 1.348(3) . ?
N8 N9 1.305(3) . ?
N5 C22 1.357(3) . ?
N5 B1 1.541(4) . ?
N3 C12 1.352(3) . ?
N3 B1 1.547(4) . ?
N10 N9 1.363(3) . ?
N10 C31 1.326(3) . ?
N11 N12 1.355(3) . ?
N11 C32 1.326(3) . ?
N12 H12 0.8800 . ?
N12 C38 1.366(3) . ?
C31 C32 1.450(4) . ?
C27 H27 0.9500 . ?
C27 C26 1.389(4) . ?
C27 C28 1.386(4) . ?
C5 C4 1.476(4) . ?
C5 C6 1.392(4) . ?
C5 C10 1.392(4) . ?
C32 C33 1.429(4) . ?
C21 H21A 0.9800 . ?
C21 H21B 0.9800 . ?
C21 H21C 0.9800 . ?
C21 C22 1.492(4) . ?
C26 H26 0.9500 . ?
C26 C25 1.393(4) . ?
C4 C3 1.392(4) . ?
C33 C34 1.402(4) . ?
C33 C38 1.408(4) . ?
C2 C3 1.376(4) . ?
C2 C1 1.504(4) . ?
C14 C15 1.466(4) . ?
C14 C13 1.401(4) . ?
C25 C24 1.475(4) . ?
C25 C30 1.397(4) . ?
C3 H3 0.9500 . ?
C24 C23 1.406(4) . ?
C34 H34 0.9500 . ?
C34 C35 1.369(4) . ?
C6 H6 0.9500 . ?
C6 C7 1.392(4) . ?
C28 H28 0.9500 . ?
C28 C29 1.385(4) . ?
C23 H23 0.9500 . ?
C23 C22 1.372(4) . ?
C15 C16 1.389(4) . ?
C15 C20 1.399(4) . ?
C29 H29 0.9500 . ?
C29 C30 1.384(4) . ?
C10 H10 0.9500 . ?
C10 C9 1.388(4) . ?
C30 H30 0.9500 . ?
C12 C13 1.376(4) . ?
C12 C11 1.489(4) . ?
C38 C37 1.395(4) . ?
C9 H9 0.9500 . ?
C9 C8 1.382(4) . ?
C1 H1A 0.9800 . ?
C1 H1B 0.9800 . ?
C1 H1C 0.9800 . ?
C13 H13 0.9500 . ?
C35 H35 0.9500 . ?
C35 C36 1.406(4) . ?
C7 H7 0.9500 . ?
C7 C8 1.381(4) . ?
C8 H8 0.9500 . ?
C16 H16 0.9500 . ?
C16 C17 1.384(4) . ?
C20 H20 0.9500 . ?
C20 C19 1.390(4) . ?
C37 H37 0.9500 . ?
C37 C36 1.372(4) . ?
C17 H17 0.9500 . ?
C17 C18 1.374(4) . ?
C36 H36 0.9500 . ?
C11 H11A 0.9800 . ?
C11 H11B 0.9800 . ?
C11 H11C 0.9800 . ?
C19 H19 0.9500 . ?
C19 C18 1.380(5) . ?
C18 H18 0.9500 . ?
B1 H1 1.0000 . ?
O1 H1D 0.87(4) 2_755 ?
O1 H1D 0.8704 . ?
